data_4503413
loop_
_publ_author_name
'Zhu, Xiandong'
'L\"u, Jian'
'Li, Xiaoju'
'Gao, Shuiying'
'Li, Guoliang'
'Xiao, Fuxian'
'Cao, Rong'

_publ_section_title
;
 Syntheses, Structures, Near-Infrared, and Visible Luminescence of
 Lanthanide-Organic Frameworks with Flexible Macrocyclic Polyamine Ligands
;
_journal_issue 6
_journal_name_full 'Crystal Growth &amp; Design'
_journal_page_first 1897
_journal_paper_doi 10.1021/cg701098t
_journal_volume 8
_journal_year 2008
_chemical_formula_sum 'C18 H34 Dy N5 O13'
_chemical_formula_weight 691.00
_chemical_name_systematic
; 
 ? 
;
_space_group_IT_number 2
_symmetry_cell_setting triclinic
_symmetry_space_group_name_Hall '-P 1'
_symmetry_space_group_name_H-M 'P -1'
_atom_sites_solution_hydrogens geom
_atom_sites_solution_primary direct
_atom_sites_solution_secondary difmap
_audit_creation_method SHELXL-97
_cell_angle_alpha 101.844(10)
_cell_angle_beta 108.954(8)
_cell_angle_gamma 111.228(7)
_cell_formula_units_Z 2
_cell_length_a 8.9432(12)
_cell_length_b 12.114(2)
_cell_length_c 13.550(2)
_cell_measurement_reflns_used 3782
_cell_measurement_temperature 294.1500
_cell_measurement_theta_max 27.4797
_cell_measurement_theta_min 2.4977
_cell_volume 1204.3(4)
_computing_cell_refinement 'CrystalClear (Rigaku/MSC Inc., 2005)'
_computing_data_collection 'CrystalClear (Rigaku/MSC Inc., 2005)'
_computing_data_reduction 'CrystalClear (Rigaku/MSC Inc., 2005)'
_computing_molecular_graphics 'Bruker SHELXTL'
_computing_publication_material 'Bruker SHELXTL'
_computing_structure_refinement 'SHELXL-97 (Sheldrick, 1997)'
_computing_structure_solution 'SHELXS-97 (Sheldrick, 1990)'
_diffrn_ambient_temperature 294.1500
_diffrn_measured_fraction_theta_full 0.986
_diffrn_measured_fraction_theta_max 0.986
_diffrn_measurement_device_type 'mercury CCD'
_diffrn_measurement_method dtprofit.ref
_diffrn_radiation_monochromator graphite
_diffrn_radiation_source 'fine-focus sealed tube'
_diffrn_radiation_type MoK\a
_diffrn_radiation_wavelength 0.71073
_diffrn_reflns_av_R_equivalents 0.0194
_diffrn_reflns_av_sigmaI/netI 0.0324
_diffrn_reflns_limit_h_max 11
_diffrn_reflns_limit_h_min -7
_diffrn_reflns_limit_k_max 15
_diffrn_reflns_limit_k_min -15
_diffrn_reflns_limit_l_max 17
_diffrn_reflns_limit_l_min -17
_diffrn_reflns_number 9563
_diffrn_reflns_theta_full 27.48
_diffrn_reflns_theta_max 27.48
_diffrn_reflns_theta_min 2.06
_exptl_absorpt_coefficient_mu 3.180
_exptl_absorpt_correction_T_max 0.015
_exptl_absorpt_correction_T_min 0.001
_exptl_absorpt_correction_type numerical
_exptl_absorpt_process_details 'SADABS (Sheldrick, 1996)'
_exptl_crystal_colour Colorless
_exptl_crystal_density_diffrn 1.906
_exptl_crystal_density_method 'not measured'
_exptl_crystal_description Prism
_exptl_crystal_F_000 694
_exptl_crystal_size_max 0.3000
_exptl_crystal_size_mid 0.1200
_exptl_crystal_size_min 0.0600
_refine_diff_density_max 2.157
_refine_diff_density_min -1.248
_refine_diff_density_rms 0.209
_refine_ls_extinction_method none
_refine_ls_goodness_of_fit_ref 1.170
_refine_ls_hydrogen_treatment mixed
_refine_ls_matrix_type full
_refine_ls_number_parameters 346
_refine_ls_number_reflns 5460
_refine_ls_number_restraints 0
_refine_ls_restrained_S_all 1.170
_refine_ls_R_factor_all 0.0354
_refine_ls_R_factor_gt 0.0320
_refine_ls_shift/su_max 0.002
_refine_ls_shift/su_mean 0.000
_refine_ls_structure_factor_coef Fsqd
_refine_ls_weighting_details 'calc w=1/[\s^2^(Fo^2^)+(0.0471P)^2^+3.6632P] where P=(Fo^2^+2Fc^2^)/3'
_refine_ls_weighting_scheme calc
_refine_ls_wR_factor_gt 0.0872
_refine_ls_wR_factor_ref 0.0954
_reflns_number_gt 5031
_reflns_number_total 5460
_reflns_threshold_expression >2sigma(I)
_cod_data_source_file cg701098t-file002.cif
_cod_data_source_block CCDC_661346_Dy
_cod_depositor_comments
;
The following automatic conversions were performed:

'_symmetry_cell_setting' value 'Triclinic' changed to 'triclinic'
according to /home/saulius/struct/CIF-dictionaries/cif_core.dic
dictionary named 'cif_core.dic' version 2.4.1 from 2010-06-29.

Automatic conversion script
Id: cif_fix_values 1715 2011-07-08 13:25:40Z adriana 
;
_cod_original_cell_volume 1204.3(3)
_cod_original_sg_symbol_H-M P-1
_cod_database_code 4503413

loop_
_symmetry_equiv_pos_as_xyz
'x, y, z'
'-x, -y, -z'

loop_
_atom_site_label
_atom_site_type_symbol
_atom_site_fract_x
_atom_site_fract_y
_atom_site_fract_z
_atom_site_U_iso_or_equiv
_atom_site_adp_type
_atom_site_occupancy
_atom_site_symmetry_multiplicity
_atom_site_calc_flag
_atom_site_refinement_flags
Dy1 Dy 1.24384(2) 0.501021(18) -0.009858(15) 0.01389(8) Uani 1 1 d .
O1 O 1.3748(4) 0.4074(3) 0.1122(3) 0.0195(6) Uani 1 1 d .
O2 O 1.6565(4) 0.4486(3) 0.1471(3) 0.0197(7) Uani 1 1 d .
O3 O 1.9988(4) 0.4534(3) 0.8252(3) 0.0214(7) Uani 1 1 d .
O4 O 1.7315(4) 0.4010(3) 0.8274(3) 0.0206(7) Uani 1 1 d .
O5 O 1.2717(4) 0.7140(3) 0.0108(3) 0.0203(7) Uani 1 1 d .
O6 O 0.9993(4) 0.6381(3) -0.0002(3) 0.0249(7) Uani 1 1 d .
O7 O 1.1716(4) 1.2973(3) -0.1384(3) 0.0217(7) Uani 1 1 d .
O8 O 1.4594(4) 1.3577(3) -0.0869(3) 0.0229(7) Uani 1 1 d .
O9 O 1.275(4) 0.080(2) 0.452(2) 0.332(15) Uani 1 1 d .
O10 O 1.3559(12) 0.2224(11) 0.3980(9) 0.145(4) Uani 1 1 d .
O11 O 1.1111(15) 0.1096(16) 0.3312(15) 0.256(9) Uani 1 1 d .
N1 N 1.7517(5) 0.5235(4) 0.3795(3) 0.0217(8) Uani 1 1 d .
N2 N 1.8611(6) 0.3811(4) 0.5990(3) 0.0199(8) Uani 1 1 d .
N3 N 1.3301(6) 0.9625(4) 0.1090(4) 0.0310(10) Uani 1 1 d .
N4 N 1.3739(6) 1.0957(4) -0.1637(4) 0.0325(10) Uani 1 1 d .
N5 N 1.2508(13) 0.1323(9) 0.3957(8) 0.076(2) Uani 1 1 d .
C1 C 1.5319(6) 0.4330(4) 0.1747(4) 0.0167(8) Uani 1 1 d .
C2 C 1.5672(7) 0.4380(6) 0.2938(4) 0.0266(11) Uani 1 1 d .
H2A H 1.4867 0.4651 0.3154 0.032 Uiso 1 1 calc R
H2B H 1.5359 0.3509 0.2942 0.032 Uiso 1 1 calc R
C3 C 1.7926(7) 0.6549(5) 0.3907(4) 0.0291(11) Uani 1 1 d .
H3A H 1.7254 0.6811 0.4275 0.035 Uiso 1 1 calc R
H3B H 1.7503 0.6585 0.3148 0.035 Uiso 1 1 calc R
C4 C 1.9901(7) 0.7500(5) 0.4575(4) 0.0292(11) Uani 1 1 d .
H4A H 2.0018 0.8368 0.4697 0.035 Uiso 1 1 calc R
H4B H 2.0325 0.7432 0.5321 0.035 Uiso 1 1 calc R
C5 C 1.7656(7) 0.5059(5) 0.4863(4) 0.0259(11) Uani 1 1 d .
H5A H 1.6594 0.5013 0.4970 0.031 Uiso 1 1 calc R
H5B H 1.8727 0.5791 0.5496 0.031 Uiso 1 1 calc R
C6 C 1.7784(7) 0.3825(5) 0.4838(4) 0.0252(10) Uani 1 1 d .
H6A H 1.6572 0.3094 0.4413 0.030 Uiso 1 1 calc R
H6B H 1.8503 0.3720 0.4439 0.030 Uiso 1 1 calc R
C7 C 1.8871(8) 0.2637(5) 0.5937(4) 0.0287(11) Uani 1 1 d .
H7A H 1.7689 0.1878 0.5499 0.034 Uiso 1 1 calc R
H7B H 1.9349 0.2642 0.6708 0.034 Uiso 1 1 calc R
C8 C 1.7448(7) 0.3864(6) 0.6564(4) 0.0272(11) Uani 1 1 d .
H8A H 1.6352 0.3037 0.6211 0.033 Uiso 1 1 calc R
H8B H 1.7086 0.4527 0.6449 0.033 Uiso 1 1 calc R
C9 C 1.8349(6) 0.4153(4) 0.7818(4) 0.0171(8) Uani 1 1 d .
C10 C 1.1498(6) 0.7277(5) 0.0322(4) 0.0226(10) Uani 1 1 d .
C11 C 1.1958(11) 0.8546(7) 0.1120(9) 0.074(3) Uani 1 1 d .
H11A H 1.0860 0.8645 0.0943 0.089 Uiso 1 1 calc R
H11B H 1.2376 0.8546 0.1892 0.089 Uiso 1 1 calc R
C12 C 1.4847(10) 1.0431(8) 0.2125(7) 0.057(2) Uani 1 1 d .
H12A H 1.4458 1.0673 0.2704 0.069 Uiso 1 1 calc R
H12B H 1.5543 1.1220 0.2036 0.069 Uiso 1 1 calc R
C13 C 1.2460(14) 1.0377(9) 0.0672(8) 0.071(3) Uani 1 1 d .
H13A H 1.1172 0.9794 0.0205 0.085 Uiso 1 1 calc R
H13B H 1.2567 1.0997 0.1327 0.085 Uiso 1 1 calc R
C14 C 1.3092(11) 1.1060(6) 0.0036(6) 0.0486(17) Uani 1 1 d .
H14A H 1.4338 1.1725 0.0521 0.058 Uiso 1 1 calc R
H14B H 1.2365 1.1493 -0.0201 0.058 Uiso 1 1 calc R
C15 C 1.3026(10) 1.0226(7) -0.0999(6) 0.0476(16) Uani 1 1 d .
H15A H 1.3724 0.9774 -0.0766 0.057 Uiso 1 1 calc R
H15B H 1.1775 0.9578 -0.1496 0.057 Uiso 1 1 calc R
C16 C 1.3938(10) 1.0138(7) -0.2544(5) 0.0486(17) Uani 1 1 d .
H16A H 1.2742 0.9438 -0.3086 0.058 Uiso 1 1 calc R
H16B H 1.4403 1.0660 -0.2951 0.058 Uiso 1 1 calc R
C17 C 1.2564(8) 1.1487(5) -0.2148(5) 0.0372(14) Uani 1 1 d .
H17A H 1.1313 1.0879 -0.2368 0.045 Uiso 1 1 calc R
H17B H 1.2664 1.1566 -0.2840 0.045 Uiso 1 1 calc R
C18 C 1.2979(6) 1.2774(4) -0.1391(4) 0.0165(8) Uani 1 1 d .
H1C H 1.163(9) 0.266(7) 0.242(6) 0.029(19) Uiso 1 1 d .
H2D H 0.916(9) 0.323(6) 0.234(5) 0.024(18) Uiso 1 1 d .
H2N H 1.957(8) 0.448(6) 0.637(5) 0.019(14) Uiso 1 1 d .
OW2 O 0.8632(6) 0.3298(5) 0.2601(4) 0.0410(11) Uani 1 1 d .
OW1 O 1.1136(8) 0.2805(7) 0.1991(6) 0.0705(19) Uani 1 1 d .

loop_
_atom_site_aniso_label
_atom_site_aniso_U_11
_atom_site_aniso_U_22
_atom_site_aniso_U_33
_atom_site_aniso_U_23
_atom_site_aniso_U_13
_atom_site_aniso_U_12
Dy1 0.01074(11) 0.01599(12) 0.01298(11) 0.00543(8) 0.00454(8) 0.00471(8)
O1 0.0170(15) 0.0260(17) 0.0175(15) 0.0109(13) 0.0060(12) 0.0115(14)
O2 0.0186(16) 0.0283(18) 0.0159(15) 0.0107(13) 0.0086(12) 0.0124(14)
O3 0.0142(15) 0.0316(19) 0.0174(15) 0.0083(14) 0.0063(12) 0.0105(15)
O4 0.0170(16) 0.0292(18) 0.0166(15) 0.0081(13) 0.0096(13) 0.0100(14)
O5 0.0181(16) 0.0196(16) 0.0267(17) 0.0099(13) 0.0112(13) 0.0102(14)
O6 0.0178(16) 0.0245(18) 0.0258(17) 0.0088(14) 0.0106(14) 0.0024(14)
O7 0.0161(16) 0.0232(17) 0.0255(17) 0.0075(14) 0.0076(13) 0.0109(14)
O8 0.0147(16) 0.0249(18) 0.0233(17) 0.0102(14) 0.0049(13) 0.0055(14)
O9 0.65(5) 0.34(3) 0.40(3) 0.32(3) 0.38(3) 0.41(3)
O10 0.079(6) 0.136(8) 0.151(9) 0.019(7) 0.067(6) -0.014(6)
O11 0.075(7) 0.206(15) 0.255(18) -0.033(13) 0.006(9) -0.044(8)
N1 0.022(2) 0.032(2) 0.0109(17) 0.0084(16) 0.0052(15) 0.0137(18)
N2 0.018(2) 0.028(2) 0.0136(18) 0.0099(16) 0.0075(15) 0.0089(18)
N3 0.024(2) 0.016(2) 0.049(3) 0.0072(19) 0.016(2) 0.0088(18)
N4 0.033(2) 0.021(2) 0.040(3) 0.0060(19) 0.011(2) 0.015(2)
N5 0.069(5) 0.072(6) 0.086(6) 0.022(5) 0.042(5) 0.030(5)
C1 0.017(2) 0.019(2) 0.0149(19) 0.0077(17) 0.0060(16) 0.0101(18)
C2 0.020(2) 0.042(3) 0.018(2) 0.014(2) 0.0085(19) 0.012(2)
C3 0.033(3) 0.035(3) 0.025(2) 0.012(2) 0.010(2) 0.022(3)
C4 0.037(3) 0.026(3) 0.022(2) 0.007(2) 0.010(2) 0.016(2)
C5 0.029(3) 0.039(3) 0.017(2) 0.014(2) 0.011(2) 0.019(2)
C6 0.028(3) 0.036(3) 0.015(2) 0.012(2) 0.0089(19) 0.016(2)
C7 0.035(3) 0.026(3) 0.024(2) 0.011(2) 0.011(2) 0.013(2)
C8 0.019(2) 0.049(3) 0.018(2) 0.016(2) 0.0099(19) 0.017(2)
C9 0.017(2) 0.022(2) 0.0141(19) 0.0077(17) 0.0062(16) 0.0098(18)
C10 0.017(2) 0.018(2) 0.032(3) 0.0083(19) 0.0110(19) 0.0071(19)
C11 0.060(5) 0.027(3) 0.138(9) 0.006(4) 0.073(6) 0.011(3)
C12 0.052(4) 0.063(5) 0.056(4) 0.007(4) 0.022(4) 0.035(4)
C13 0.120(8) 0.089(7) 0.083(6) 0.057(5) 0.071(6) 0.089(7)
C14 0.070(5) 0.034(3) 0.065(4) 0.022(3) 0.043(4) 0.032(4)
C15 0.046(4) 0.044(4) 0.064(4) 0.020(3) 0.033(3) 0.023(3)
C16 0.055(4) 0.054(4) 0.036(3) 0.003(3) 0.015(3) 0.036(4)
C17 0.028(3) 0.027(3) 0.039(3) -0.004(2) -0.003(2) 0.018(2)
C18 0.016(2) 0.016(2) 0.0149(19) 0.0063(16) 0.0036(16) 0.0066(17)
OW2 0.041(3) 0.060(3) 0.037(2) 0.026(2) 0.022(2) 0.029(2)
OW1 0.057(4) 0.107(5) 0.098(5) 0.072(4) 0.051(4) 0.056(4)

loop_
_atom_type_symbol
_atom_type_description
_atom_type_scat_dispersion_real
_atom_type_scat_dispersion_imag
_atom_type_scat_source
C C 0.0033 0.0016 'International Tables Vol C Tables 4.2.6.8 and 6.1.1.4'
H H 0.0000 0.0000 'International Tables Vol C Tables 4.2.6.8 and 6.1.1.4'
Dy Dy -0.1892 4.4098 'International Tables Vol C Tables 4.2.6.8 and 6.1.1.4'
N N 0.0061 0.0033 'International Tables Vol C Tables 4.2.6.8 and 6.1.1.4'
O O 0.0106 0.0060 'International Tables Vol C Tables 4.2.6.8 and 6.1.1.4'

loop_
_geom_angle_atom_site_label_1
_geom_angle_atom_site_label_2
_geom_angle_atom_site_label_3
_geom_angle
_geom_angle_site_symmetry_1
_geom_angle_site_symmetry_3
O6 Dy1 O8 145.36(13) 2_765 2_875
O6 Dy1 O3 74.84(12) 2_765 1_454
O8 Dy1 O3 138.60(12) 2_875 1_454
O6 Dy1 O2 140.06(12) 2_765 2_865
O8 Dy1 O2 73.65(11) 2_875 2_865
O3 Dy1 O2 70.25(11) 1_454 2_865
O6 Dy1 O4 74.37(12) 2_765 2_866
O8 Dy1 O4 77.77(12) 2_875 2_866
O3 Dy1 O4 121.41(11) 1_454 2_866
O2 Dy1 O4 141.67(11) 2_865 2_866
O6 Dy1 O1 78.20(12) 2_765 .
O8 Dy1 O1 74.27(12) 2_875 .
O3 Dy1 O1 143.40(12) 1_454 .
O2 Dy1 O1 121.36(11) 2_865 .
O4 Dy1 O1 73.05(11) 2_866 .
O6 Dy1 O7 76.92(12) 2_765 1_545
O8 Dy1 O7 115.62(12) 2_875 1_545
O3 Dy1 O7 73.76(11) 1_454 1_545
O2 Dy1 O7 75.24(12) 2_865 1_545
O4 Dy1 O7 141.48(12) 2_866 1_545
O1 Dy1 O7 76.39(11) . 1_545
O6 Dy1 O5 116.06(12) 2_765 .
O8 Dy1 O5 72.62(12) 2_875 .
O3 Dy1 O5 79.61(12) 1_454 .
O2 Dy1 O5 76.16(11) 2_865 .
O4 Dy1 O5 71.25(11) 2_866 .
O1 Dy1 O5 135.29(11) . .
O7 Dy1 O5 146.03(11) 1_545 .
C1 O1 Dy1 134.9(3) . .
C1 O2 Dy1 142.9(3) . 2_865
C9 O3 Dy1 143.9(3) . 1_656
C9 O4 Dy1 135.8(3) . 2_866
C10 O5 Dy1 111.8(3) . .
C10 O6 Dy1 158.8(3) . 2_765
C18 O7 Dy1 117.3(3) . 1_565
C18 O8 Dy1 178.1(3) . 2_875
C3 N1 C2 109.3(4) . .
C3 N1 C5 110.7(4) . .
C2 N1 C5 107.8(4) . .
C8 N2 C6 109.3(4) . .
C8 N2 C7 110.3(4) . .
C6 N2 C7 111.1(4) . .
C8 N2 H2N 105(4) . .
C6 N2 H2N 109(4) . .
C7 N2 H2N 112(4) . .
C12 N3 C11 116.2(7) . .
C12 N3 C13 109.2(6) . .
C11 N3 C13 107.7(6) . .
C17 N4 C15 110.6(5) . .
C17 N4 C16 109.6(5) . .
C15 N4 C16 111.4(5) . .
O9 N5 O10 125.5(19) . .
O9 N5 O11 124.8(19) . .
O10 N5 O11 109.4(14) . .
O2 C1 O1 126.7(4) . .
O2 C1 C2 117.8(4) . .
O1 C1 C2 115.4(4) . .
N1 C2 C1 115.4(4) . .
N1 C2 H2A 108.4 . .
C1 C2 H2A 108.4 . .
N1 C2 H2B 108.4 . .
C1 C2 H2B 108.4 . .
H2A C2 H2B 107.5 . .
N1 C3 C4 114.4(4) . .
N1 C3 H3A 108.7 . .
C4 C3 H3A 108.7 . .
N1 C3 H3B 108.7 . .
C4 C3 H3B 108.7 . .
H3A C3 H3B 107.6 . .
C7 C4 C3 116.7(4) 2_966 .
C7 C4 H4A 108.1 2_966 .
C3 C4 H4A 108.1 . .
C7 C4 H4B 108.1 2_966 .
C3 C4 H4B 108.1 . .
H4A C4 H4B 107.3 . .
N1 C5 C6 109.4(4) . .
N1 C5 H5A 109.8 . .
C6 C5 H5A 109.8 . .
N1 C5 H5B 109.8 . .
C6 C5 H5B 109.8 . .
H5A C5 H5B 108.2 . .
N2 C6 C5 112.7(4) . .
N2 C6 H6A 109.1 . .
C5 C6 H6A 109.1 . .
N2 C6 H6B 109.1 . .
C5 C6 H6B 109.1 . .
H6A C6 H6B 107.8 . .
N2 C7 C4 115.7(4) . 2_966
N2 C7 H7A 108.3 . .
C4 C7 H7A 108.3 2_966 .
N2 C7 H7B 108.3 . .
C4 C7 H7B 108.3 2_966 .
H7A C7 H7B 107.4 . .
N2 C8 C9 113.5(4) . .
N2 C8 H8A 108.9 . .
C9 C8 H8A 108.9 . .
N2 C8 H8B 108.9 . .
C9 C8 H8B 108.9 . .
H8A C8 H8B 107.7 . .
O3 C9 O4 129.1(4) . .
O3 C9 C8 116.9(4) . .
O4 C9 C8 114.0(4) . .
O6 C10 O5 123.1(4) . .
O6 C10 C11 117.8(5) . .
O5 C10 C11 118.6(5) . .
N3 C11 C10 114.6(6) . .
N3 C11 H11A 108.6 . .
C10 C11 H11A 108.6 . .
N3 C11 H11B 108.6 . .
C10 C11 H11B 108.6 . .
H11A C11 H11B 107.6 . .
N3 C12 C16 115.3(6) . 2_875
N3 C12 H12A 108.4 . .
C16 C12 H12A 108.4 2_875 .
N3 C12 H12B 108.4 . .
C16 C12 H12B 108.4 2_875 .
H12A C12 H12B 107.5 . .
C14 C13 N3 118.9(7) . .
C14 C13 H13A 107.6 . .
N3 C13 H13A 107.6 . .
C14 C13 H13B 107.6 . .
N3 C13 H13B 107.6 . .
H13A C13 H13B 107.0 . .
C13 C14 C15 113.6(6) . .
C13 C14 H14A 108.9 . .
C15 C14 H14A 108.9 . .
C13 C14 H14B 108.9 . .
C15 C14 H14B 108.9 . .
H14A C14 H14B 107.7 . .
N4 C15 C14 113.0(6) . .
N4 C15 H15A 109.0 . .
C14 C15 H15A 109.0 . .
N4 C15 H15B 109.0 . .
C14 C15 H15B 109.0 . .
H15A C15 H15B 107.8 . .
C12 C16 N4 114.7(6) 2_875 .
C12 C16 H16A 108.6 2_875 .
N4 C16 H16A 108.6 . .
C12 C16 H16B 108.6 2_875 .
N4 C16 H16B 108.6 . .
H16A C16 H16B 107.6 . .
N4 C17 C18 114.4(4) . .
N4 C17 H17A 108.7 . .
C18 C17 H17A 108.7 . .
N4 C17 H17B 108.7 . .
C18 C17 H17B 108.7 . .
H17A C17 H17B 107.6 . .
O7 C18 O8 125.5(4) . .
O7 C18 C17 118.4(4) . .
O8 C18 C17 116.1(4) . .

loop_
_geom_bond_atom_site_label_1
_geom_bond_atom_site_label_2
_geom_bond_distance
_geom_bond_site_symmetry_2
Dy1 O6 2.285(3) 2_765
Dy1 O8 2.285(3) 2_875
Dy1 O3 2.346(3) 1_454
Dy1 O2 2.404(3) 2_865
Dy1 O4 2.412(3) 2_866
Dy1 O1 2.422(3) .
Dy1 O7 2.427(3) 1_545
Dy1 O5 2.447(3) .
O1 C1 1.261(5) .
O2 C1 1.250(5) .
O2 Dy1 2.404(3) 2_865
O3 C9 1.244(5) .
O3 Dy1 2.346(3) 1_656
O4 C9 1.252(5) .
O4 Dy1 2.412(3) 2_866
O5 C10 1.271(6) .
O6 C10 1.243(6) .
O6 Dy1 2.285(3) 2_765
O7 C18 1.240(5) .
O7 Dy1 2.427(3) 1_565
O8 C18 1.253(5) .
O8 Dy1 2.285(3) 2_875
O9 N5 1.105(15) .
O10 N5 1.140(11) .
O11 N5 1.159(16) .
N1 C3 1.461(7) .
N1 C2 1.472(6) .
N1 C5 1.477(6) .
N2 C8 1.499(6) .
N2 C6 1.502(6) .
N2 C7 1.513(6) .
N2 H2N 0.84(6) .
N3 C12 1.426(9) .
N3 C11 1.438(8) .
N3 C13 1.466(8) .
N4 C17 1.481(7) .
N4 C15 1.484(8) .
N4 C16 1.514(7) .
C1 C2 1.525(6) .
C2 H2A 0.9900 .
C2 H2B 0.9900 .
C3 C4 1.525(8) .
C3 H3A 0.9900 .
C3 H3B 0.9900 .
C4 C7 1.515(8) 2_966
C4 H4A 0.9900 .
C4 H4B 0.9900 .
C5 C6 1.534(7) .
C5 H5A 0.9900 .
C5 H5B 0.9900 .
C6 H6A 0.9900 .
C6 H6B 0.9900 .
C7 C4 1.515(8) 2_966
C7 H7A 0.9900 .
C7 H7B 0.9900 .
C8 C9 1.523(6) .
C8 H8A 0.9900 .
C8 H8B 0.9900 .
C10 C11 1.507(8) .
C11 H11A 0.9900 .
C11 H11B 0.9900 .
C12 C16 1.510(10) 2_875
C12 H12A 0.9900 .
C12 H12B 0.9900 .
C13 C14 1.420(10) .
C13 H13A 0.9900 .
C13 H13B 0.9900 .
C14 C15 1.521(9) .
C14 H14A 0.9900 .
C14 H14B 0.9900 .
C15 H15A 0.9900 .
C15 H15B 0.9900 .
C16 C12 1.510(10) 2_875
C16 H16A 0.9900 .
C16 H16B 0.9900 .
C17 C18 1.516(7) .
C17 H17A 0.9900 .
C17 H17B 0.9900 .
OW2 H2D 0.69(6) .
OW1 H1C 0.70(7) .

loop_
_geom_torsion_atom_site_label_1
_geom_torsion_atom_site_label_2
_geom_torsion_atom_site_label_3
_geom_torsion_atom_site_label_4
_geom_torsion
_geom_torsion_site_symmetry_1
_geom_torsion_site_symmetry_4
O6 Dy1 O1 C1 -168.1(4) 2_765 .
O8 Dy1 O1 C1 -9.3(4) 2_875 .
O3 Dy1 O1 C1 148.8(4) 1_454 .
O2 Dy1 O1 C1 49.7(4) 2_865 .
O4 Dy1 O1 C1 -91.0(4) 2_866 .
O7 Dy1 O1 C1 112.7(4) 1_545 .
O5 Dy1 O1 C1 -52.8(5) . .
O6 Dy1 O5 C10 4.0(3) 2_765 .
O8 Dy1 O5 C10 -139.8(3) 2_875 .
O3 Dy1 O5 C10 71.3(3) 1_454 .
O2 Dy1 O5 C10 143.3(3) 2_865 .
O4 Dy1 O5 C10 -57.2(3) 2_866 .
O1 Dy1 O5 C10 -95.9(3) . .
O7 Dy1 O5 C10 109.9(3) 1_545 .
Dy1 O2 C1 O1 20.9(8) 2_865 .
Dy1 O2 C1 C2 -162.6(4) 2_865 .
Dy1 O1 C1 O2 -53.1(7) . .
Dy1 O1 C1 C2 130.3(4) . .
C3 N1 C2 C1 65.6(5) . .
C5 N1 C2 C1 -174.0(4) . .
O2 C1 C2 N1 31.6(7) . .
O1 C1 C2 N1 -151.4(4) . .
C2 N1 C3 C4 -167.4(4) . .
C5 N1 C3 C4 74.0(5) . .
N1 C3 C4 C7 66.1(6) . 2_966
C3 N1 C5 C6 -163.0(4) . .
C2 N1 C5 C6 77.5(5) . .
C8 N2 C6 C5 63.3(6) . .
C7 N2 C6 C5 -174.8(4) . .
N1 C5 C6 N2 158.0(4) . .
C8 N2 C7 C4 -177.1(4) . 2_966
C6 N2 C7 C4 61.5(6) . 2_966
C6 N2 C8 C9 -167.0(4) . .
C7 N2 C8 C9 70.5(6) . .
Dy1 O3 C9 O4 11.2(9) 1_656 .
Dy1 O3 C9 C8 -171.5(4) 1_656 .
Dy1 O4 C9 O3 29.2(8) 2_866 .
Dy1 O4 C9 C8 -148.1(4) 2_866 .
N2 C8 C9 O3 12.7(7) . .
N2 C8 C9 O4 -169.7(4) . .
Dy1 O6 C10 O5 121.9(8) 2_765 .
Dy1 O6 C10 C11 -50.5(12) 2_765 .
Dy1 O5 C10 O6 -29.2(6) . .
Dy1 O5 C10 C11 143.2(6) . .
C12 N3 C11 C10 -122.6(8) . .
C13 N3 C11 C10 114.7(8) . .
O6 C10 C11 N3 -154.6(6) . .
O5 C10 C11 N3 32.7(11) . .
C11 N3 C12 C16 69.8(8) . 2_875
C13 N3 C12 C16 -168.2(7) . 2_875
C12 N3 C13 C14 84.7(9) . .
C11 N3 C13 C14 -148.3(9) . .
N3 C13 C14 C15 56.9(11) . .
C17 N4 C15 C14 -67.3(7) . .
C16 N4 C15 C14 170.6(6) . .
C13 C14 C15 N4 -178.3(7) . .
C17 N4 C16 C12 178.3(6) . 2_875
C15 N4 C16 C12 -58.9(8) . 2_875
C15 N4 C17 C18 87.1(6) . .
C16 N4 C17 C18 -149.6(6) . .
Dy1 O7 C18 O8 -7.1(6) 1_565 .
Dy1 O7 C18 C17 177.3(4) 1_565 .
Dy1 O8 C18 O7 138(10) 2_875 .
Dy1 O8 C18 C17 -46(10) 2_875 .
N4 C17 C18 O7 -139.0(5) . .
N4 C17 C18 O8 45.0(7) . .
